data_4517337
loop_
_publ_author_name
'Panigrahi, Adyasha'
'Whitaker, Daniel'
'Vitorica-Yrezabal, I\~nigo J.'
'Larrosa, Igor'

_publ_section_title
;
 Ag/Pd Cocatalyzed Direct Arylation of Fluoroarene Derivatives with Aryl
 Bromides
;
_journal_name_full 'ACS Catalysis'
_journal_page_first 2100
_journal_page_last 2107
_journal_paper_doi 10.1021/acscatal.9b05334
_journal_year 2020
_chemical_formula_moiety 'C96 H156 Ag4 Br4 P4, 2(C H Cl3), [hexane]'
_chemical_formula_sum 'C104 H172 Ag4 Br4 Cl6 P4'
_chemical_formula_weight 2510.0
_space_group_crystal_system monoclinic
_space_group_IT_number 15
_space_group_name_Hall '-C 2yc'
_space_group_name_H-M_alt 'C 1 2/c 1'
_atom_sites_solution_hydrogens geom
_atom_sites_solution_primary dual
_audit_creation_date 2019-09-26
_audit_creation_method
;
Olex2 1.2
(compiled 2018.05.29 svn.r3508 for OlexSys, GUI svn.r5506)
;
_cell_angle_alpha 90
_cell_angle_beta 112.975(2)
_cell_angle_gamma 90
_cell_formula_units_Z 4
_cell_length_a 27.5364(5)
_cell_length_b 15.9525(2)
_cell_length_c 25.9141(5)
_cell_measurement_reflns_used 12735
_cell_measurement_temperature 100.00(10)
_cell_measurement_theta_max 75.5670
_cell_measurement_theta_min 3.4200
_cell_volume 10480.4(3)
_computing_cell_refinement 'CrysAlisPro 1.171.40.54a (Rigaku OD, 2019)'
_computing_data_collection 'CrysAlisPro 1.171.40.54a (Rigaku OD, 2019)'
_computing_data_reduction 'CrysAlisPro 1.171.40.54a (Rigaku OD, 2019)'
_computing_molecular_graphics 'Olex2 (Dolomanov et al., 2009)'
_computing_publication_material 'Olex2 (Dolomanov et al., 2009)'
_computing_structure_refinement 'ShelXL (Sheldrick, 2015)'
_computing_structure_solution 'ShelXT (Sheldrick, 2015)'
_diffrn_ambient_environment N~2~
_diffrn_ambient_temperature 100.00(10)
_diffrn_detector 'CCD plate'
_diffrn_detector_area_resol_mean 10.0000
_diffrn_measured_fraction_theta_full 0.991
_diffrn_measured_fraction_theta_max 0.955
_diffrn_measurement_details
;
List of Runs (angles in degrees, time in seconds):

  # Type    Start    End  Width  t~exp~   \w     \q     \k     \f   Frames
--------------------------------------------------------------------------
  1  \w     -7.00  20.00   1.00    1.00    --    5.00  22.00  16.00   27
  2  \w    -80.00   1.00   1.00    1.00    --  -45.60  22.00  16.00   81
  3  \w    -82.00 -57.00   1.00    1.00    --  -45.60 -22.00-150.00   25
  4  \w   -192.00 -93.00   1.00    4.00    -- -107.20 -22.00-150.00   99
  5  \w   -108.00 -25.00   1.00    4.00    -- -107.20  22.00  16.00   83
  6  \w    -77.00  38.00   1.00    1.00    --  -45.60  57.00  60.00  115
  7  \w   -147.00 -49.00   1.00    4.00    -- -107.20  76.00   0.00   98
  8  \w   -145.00 -20.00   1.00    4.00    -- -107.20  76.00-180.00  125
  9  \w   -140.00 -19.00   1.00    4.00    -- -107.20  57.00-180.00  121
;
_diffrn_measurement_device 'four-circle diffractometer'
_diffrn_measurement_device_type 'XtaLAB AFC11 (RINC): Kappa single'
_diffrn_measurement_method '\w scans'
_diffrn_orient_matrix_type 'CrysAlisPro convention (1999,Acta A55,543-557)'
_diffrn_orient_matrix_UB_11 -0.0005370000
_diffrn_orient_matrix_UB_12 -0.0112066000
_diffrn_orient_matrix_UB_13 -0.0592529000
_diffrn_orient_matrix_UB_21 -0.0586280000
_diffrn_orient_matrix_UB_22 0.0251767000
_diffrn_orient_matrix_UB_23 -0.0256164000
_diffrn_orient_matrix_UB_31 0.0158858000
_diffrn_orient_matrix_UB_32 0.0926196000
_diffrn_orient_matrix_UB_33 -0.0001980000
_diffrn_radiation_monochromator mirror
_diffrn_radiation_probe x-ray
_diffrn_radiation_type CuK\a
_diffrn_radiation_wavelength 1.54184
_diffrn_reflns_av_R_equivalents 0.0295
_diffrn_reflns_av_unetI/netI 0.0370
_diffrn_reflns_Laue_measured_fraction_full 0.991
_diffrn_reflns_Laue_measured_fraction_max 0.955
_diffrn_reflns_limit_h_max 34
_diffrn_reflns_limit_h_min -30
_diffrn_reflns_limit_k_max 19
_diffrn_reflns_limit_k_min -7
_diffrn_reflns_limit_l_max 31
_diffrn_reflns_limit_l_min -32
_diffrn_reflns_number 26578
_diffrn_reflns_point_group_measured_fraction_full 0.991
_diffrn_reflns_point_group_measured_fraction_max 0.955
_diffrn_reflns_theta_full 67.684
_diffrn_reflns_theta_max 76.158
_diffrn_reflns_theta_min 3.273
_diffrn_source 'Rotating-anode X-ray tube (dual wavelength)'
_diffrn_source_type 'Rigaku (Cu) X-ray DW Source'
_exptl_absorpt_coefficient_mu 9.995
_exptl_absorpt_correction_T_max 1.00000
_exptl_absorpt_correction_T_min 0.80152
_exptl_absorpt_correction_type multi-scan
_exptl_absorpt_process_details
;
CrysAlisPro 1.171.40.54a (Rigaku Oxford Diffraction, 2019)
Empirical absorption correction using spherical harmonics,
 implemented in SCALE3 ABSPACK scaling algorithm.
;
_exptl_crystal_colour 'clear colourless'
_exptl_crystal_colour_lustre clear
_exptl_crystal_colour_primary colourless
_exptl_crystal_density_diffrn 1.591
_exptl_crystal_description block
_exptl_crystal_F_000 4944
_exptl_crystal_size_max 0.113
_exptl_crystal_size_mid 0.078
_exptl_crystal_size_min 0.055
_refine_diff_density_max 1.142
_refine_diff_density_min -1.130
_refine_diff_density_rms 0.096
_refine_ls_extinction_method none
_refine_ls_goodness_of_fit_ref 1.055
_refine_ls_hydrogen_treatment constr
_refine_ls_matrix_type full
_refine_ls_number_parameters 525
_refine_ls_number_reflns 10462
_refine_ls_number_restraints 0
_refine_ls_restrained_S_all 1.055
_refine_ls_R_factor_all 0.0374
_refine_ls_R_factor_gt 0.0332
_refine_ls_shift/su_max 0.003
_refine_ls_shift/su_mean 0.000
_refine_ls_structure_factor_coef Fsqd
_refine_ls_weighting_details 'w=1/[\s^2^(Fo^2^)+(0.0419P)^2^+24.2750P] where P=(Fo^2^+2Fc^2^)/3'
_refine_ls_weighting_scheme calc
_refine_ls_wR_factor_gt 0.0840
_refine_ls_wR_factor_ref 0.0859
_reflns_Friedel_coverage 0.000
_reflns_number_gt 9344
_reflns_number_total 10462
_reflns_threshold_expression 'I > 2\s(I)'
_cod_data_source_file cs9b05334_si_003.cif
_cod_data_source_block s5524r
_cod_depositor_comments 'Adding full bibliography for 4517336--4517337.cif.'
_cod_database_code 4517337
_shelx_shelxl_version_number 2018/3
_chemical_oxdiff_formula 'AgBr C P'
_shelx_space_group_comment
;
The symmetry employed for this shelxl refinement is uniquely defined
by the following loop, which should always be used as a source of
symmetry information in preference to the above space-group names.
They are only intended as comments.
;
_shelx_estimated_absorpt_t_max 0.609
_shelx_estimated_absorpt_t_min 0.398
_reflns_odcompleteness_completeness 99.11
_reflns_odcompleteness_iscentric 1
_reflns_odcompleteness_theta 68.13
_olex2_refinement_description
;
1. Fixed Uiso
 At 1.2 times of:
  All C(H) groups, All C(H,H) groups
 At 1.5 times of:
  All C(H,H,H) groups
2.a Ternary CH refined with riding coordinates:
 C27(H27), C3(H3), C37(H37), C29(H29), C32(H32), C5(H5), C18(H18), C8(H8),
 C39(H39), C15(H15), C42(H42), C13(H13), C49(H49)
2.b Secondary CH2 refined with riding coordinates:
 C26(H26A,H26B), C2(H2A,H2B), C30(H30A,H30B), C21(H21A,H21B), C6(H6A,H6B),
 C22(H22A,H22B), C31(H31A,H31B), C28(H28A,H28B), C9(H9A,H9B), C33(H33A,H33B),
 C45(H45A,H45B), C23(H23A,H23B), C46(H46A,H46B), C16(H16A,H16B), C4(H4A,H4B),
 C7(H7A,H7B), C36(H36A,H36B), C40(H40A,H40B), C20(H20A,H20B), C38(H38A,H38B),
 C41(H41A,H41B), C19(H19A,H19B), C12(H12A,H12B), C44(H44A,H44B), C17(H17A,H17B),
  C47(H47A,H47B), C34(H34A,H34B), C10(H10A,H10B), C14(H14A,H14B), C43(H43A,H43B)
2.c Idealised Me refined as rotating group:
 C24(H24A,H24B,H24C), C48(H48A,H48B,H48C)
;
_olex2_submission_special_instructions 'No special instructions were received'
_oxdiff_exptl_absorpt_empirical_details
;
Empirical correction (ABSPACK) includes:
- Absorption correction using spherical harmonics
- Frame scaling
;
_oxdiff_exptl_absorpt_empirical_full_max 1.339
_oxdiff_exptl_absorpt_empirical_full_min 0.780

loop_
_space_group_symop_operation_xyz
'x, y, z'
'-x, y, -z+1/2'
'x+1/2, y+1/2, z'
'-x+1/2, y+1/2, -z+1/2'
'-x, -y, -z'
'x, -y, z-1/2'
'-x+1/2, -y+1/2, -z'
'x+1/2, -y+1/2, z-1/2'

loop_
_atom_site_label
_atom_site_type_symbol
_atom_site_fract_x
_atom_site_fract_y
_atom_site_fract_z
_atom_site_U_iso_or_equiv
_atom_site_adp_type
_atom_site_occupancy
_atom_site_site_symmetry_order
_atom_site_calc_flag
_atom_site_refinement_flags_posn
Ag1 Ag 0.47590(2) 0.30261(2) 0.67637(2) 0.02264(6) Uani 1 1 d .
Ag2 Ag 0.56760(2) 0.47575(2) 0.74853(2) 0.02204(6) Uani 1 1 d .
Br1 Br 0.58395(2) 0.30712(2) 0.75867(2) 0.02081(7) Uani 1 1 d .
Br2 Br 0.47075(2) 0.47057(2) 0.66274(2) 0.02299(8) Uani 1 1 d .
P1 P 0.46079(3) 0.19349(4) 0.60718(3) 0.01736(14) Uani 1 1 d .
P2 P 0.62854(3) 0.58828(4) 0.75668(3) 0.01693(14) Uani 1 1 d .
Cl1 Cl 0.77770(4) 0.38970(6) 0.84003(5) 0.0435(2) Uani 1 1 d .
Cl3 Cl 0.73761(4) 0.22116(6) 0.81715(5) 0.0454(2) Uani 1 1 d .
Cl2 Cl 0.72995(5) 0.31343(7) 0.90980(5) 0.0499(2) Uani 1 1 d .
C26 C 0.54143(11) 0.69450(18) 0.71223(12) 0.0187(6) Uani 1 1 d .
H26A H 0.520701 0.641980 0.705374 0.022 Uiso 1 1 calc R
H26B H 0.547215 0.714605 0.750326 0.022 Uiso 1 1 calc R
C2 C 0.44604(11) 0.08142(19) 0.68270(13) 0.0208(6) Uani 1 1 d .
H2A H 0.481897 0.058318 0.692380 0.025 Uiso 1 1 calc R
H2B H 0.449062 0.132150 0.705754 0.025 Uiso 1 1 calc R
C27 C 0.51040(11) 0.76074(19) 0.66886(12) 0.0198(6) Uani 1 1 d .
H27 H 0.476150 0.771929 0.672513 0.024 Uiso 1 1 calc R
C30 C 0.62648(11) 0.75965(18) 0.71800(13) 0.0194(6) Uani 1 1 d .
H30A H 0.633622 0.781215 0.756098 0.023 Uiso 1 1 calc R
H30B H 0.660755 0.749131 0.715090 0.023 Uiso 1 1 calc R
C21 C 0.42075(11) 0.2308(2) 0.53518(12) 0.0218(6) Uani 1 1 d .
H21A H 0.444874 0.245399 0.516523 0.026 Uiso 1 1 calc R
H21B H 0.398097 0.184093 0.513846 0.026 Uiso 1 1 calc R
C6 C 0.36602(11) 0.14150(19) 0.60734(13) 0.0198(6) Uani 1 1 d .
H6A H 0.369022 0.192572 0.630088 0.024 Uiso 1 1 calc R
H6B H 0.349296 0.157341 0.567290 0.024 Uiso 1 1 calc R
C3 C 0.41135(12) 0.01596(19) 0.69576(13) 0.0216(6) Uani 1 1 d .
H3 H 0.427933 0.000345 0.736310 0.026 Uiso 1 1 calc R
C22 C 0.38571(12) 0.3065(2) 0.53205(13) 0.0246(6) Uani 1 1 d .
H22A H 0.360193 0.291716 0.548913 0.029 Uiso 1 1 calc R
H22B H 0.407840 0.353198 0.554067 0.029 Uiso 1 1 calc R
C25 C 0.59511(11) 0.67688(18) 0.70866(12) 0.0172(5) Uani 1 1 d .
C31 C 0.58365(12) 0.64521(19) 0.64823(12) 0.0205(6) Uani 1 1 d .
H31A H 0.617366 0.633576 0.644323 0.025 Uiso 1 1 calc R
H31B H 0.563311 0.592301 0.641452 0.025 Uiso 1 1 calc R
C11 C 0.52359(11) 0.15752(19) 0.60130(12) 0.0193(6) Uani 1 1 d .
C1 C 0.42197(11) 0.10514(18) 0.62009(12) 0.0182(5) Uani 1 1 d .
C28 C 0.54235(12) 0.84240(19) 0.67920(13) 0.0229(6) Uani 1 1 d .
H28A H 0.548665 0.864258 0.717034 0.027 Uiso 1 1 calc R
H28B H 0.522316 0.885133 0.651304 0.027 Uiso 1 1 calc R
C9 C 0.40610(13) -0.0623(2) 0.65981(15) 0.0271(7) Uani 1 1 d .
H9A H 0.383929 -0.104458 0.668410 0.033 Uiso 1 1 calc R
H9B H 0.441360 -0.087238 0.668556 0.033 Uiso 1 1 calc R
C33 C 0.49939(12) 0.7281(2) 0.60985(13) 0.0228(6) Uani 1 1 d .
H33A H 0.479050 0.770314 0.581673 0.027 Uiso 1 1 calc R
H33B H 0.478309 0.675989 0.602908 0.027 Uiso 1 1 calc R
C37 C 0.64622(13) 0.6862(2) 0.91343(14) 0.0273(7) Uani 1 1 d .
H37 H 0.620183 0.716110 0.925026 0.033 Uiso 1 1 calc R
C35 C 0.66114(11) 0.62216(18) 0.83181(12) 0.0186(6) Uani 1 1 d .
C45 C 0.68563(12) 0.5605(2) 0.73914(14) 0.0232(6) Uani 1 1 d .
H45A H 0.694546 0.609662 0.721221 0.028 Uiso 1 1 calc R
H45B H 0.716285 0.549260 0.774493 0.028 Uiso 1 1 calc R
C23 C 0.35584(13) 0.3350(2) 0.47192(13) 0.0282(7) Uani 1 1 d .
H23A H 0.381487 0.352122 0.455732 0.034 Uiso 1 1 calc R
H23B H 0.335184 0.287351 0.449586 0.034 Uiso 1 1 calc R
C29 C 0.59531(12) 0.82526(19) 0.67432(13) 0.0208(6) Uani 1 1 d .
H29 H 0.616119 0.878406 0.680883 0.025 Uiso 1 1 calc R
C46 C 0.67782(13) 0.4849(2) 0.70046(15) 0.0262(6) Uani 1 1 d .
H46A H 0.647433 0.495167 0.664720 0.031 Uiso 1 1 calc R
H46B H 0.669900 0.434649 0.718234 0.031 Uiso 1 1 calc R
C16 C 0.55719(12) 0.1058(2) 0.65333(14) 0.0237(6) Uani 1 1 d .
H16A H 0.562078 0.137690 0.687764 0.028 Uiso 1 1 calc R
H16B H 0.538738 0.052797 0.654074 0.028 Uiso 1 1 calc R
C4 C 0.35663(12) 0.0527(2) 0.68288(13) 0.0241(6) Uani 1 1 d .
H4A H 0.359534 0.102809 0.706411 0.029 Uiso 1 1 calc R
H4B H 0.334283 0.010856 0.691480 0.029 Uiso 1 1 calc R
C32 C 0.55229(12) 0.7108(2) 0.60468(13) 0.0239(6) Uani 1 1 d .
H32 H 0.545493 0.689330 0.566207 0.029 Uiso 1 1 calc R
C7 C 0.41611(12) 0.02580(19) 0.58416(13) 0.0228(6) Uani 1 1 d .
H7A H 0.451322 0.001290 0.592023 0.027 Uiso 1 1 calc R
H7B H 0.400017 0.040754 0.543914 0.027 Uiso 1 1 calc R
C36 C 0.62124(11) 0.66864(19) 0.85017(12) 0.0208(6) Uani 1 1 d .
H36A H 0.610781 0.722151 0.829403 0.025 Uiso 1 1 calc R
H36B H 0.589174 0.633953 0.841302 0.025 Uiso 1 1 calc R
C40 C 0.67740(12) 0.53987(19) 0.86577(13) 0.0210(6) Uani 1 1 d .
H40A H 0.645910 0.504107 0.857778 0.025 Uiso 1 1 calc R
H40B H 0.702697 0.508852 0.854296 0.025 Uiso 1 1 calc R
C5 C 0.33151(11) 0.0767(2) 0.62080(13) 0.0228(6) Uani 1 1 d .
H5 H 0.295777 0.101159 0.612319 0.027 Uiso 1 1 calc R
C20 C 0.51672(12) 0.1076(2) 0.54796(13) 0.0243(6) Uani 1 1 d .
H20A H 0.495521 0.140635 0.514367 0.029 Uiso 1 1 calc R
H20B H 0.497714 0.054624 0.547239 0.029 Uiso 1 1 calc R
C38 C 0.66241(14) 0.6041(2) 0.94591(14) 0.0298(7) Uani 1 1 d .
H38A H 0.630999 0.568135 0.937862 0.036 Uiso 1 1 calc R
H38B H 0.677968 0.615813 0.986655 0.036 Uiso 1 1 calc R
C41 C 0.71059(12) 0.6779(2) 0.84569(14) 0.0240(6) Uani 1 1 d .
H41A H 0.736501 0.649024 0.834039 0.029 Uiso 1 1 calc R
H41B H 0.700594 0.731267 0.824705 0.029 Uiso 1 1 calc R
C18 C 0.57119(13) 0.0879(2) 0.54696(14) 0.0277(7) Uani 1 1 d .
H18 H 0.566376 0.055162 0.512406 0.033 Uiso 1 1 calc R
C19 C 0.60032(13) 0.1699(2) 0.54689(15) 0.0296(7) Uani 1 1 d .
H19A H 0.635085 0.157295 0.545754 0.036 Uiso 1 1 calc R
H19B H 0.579663 0.203313 0.513255 0.036 Uiso 1 1 calc R
C12 C 0.55383(12) 0.2397(2) 0.60148(13) 0.0228(6) Uani 1 1 d .
H12A H 0.532836 0.274196 0.568544 0.027 Uiso 1 1 calc R
H12B H 0.558884 0.272347 0.635696 0.027 Uiso 1 1 calc R
C8 C 0.38103(13) -0.0392(2) 0.59760(15) 0.0262(7) Uani 1 1 d .
H8 H 0.377638 -0.090582 0.574363 0.031 Uiso 1 1 calc R
C44 C 0.75183(13) 0.6133(2) 0.94116(14) 0.0284(7) Uani 1 1 d .
H44A H 0.777617 0.583549 0.929784 0.034 Uiso 1 1 calc R
H44B H 0.768716 0.624858 0.981874 0.034 Uiso 1 1 calc R
C39 C 0.70283(12) 0.5587(2) 0.92869(13) 0.0255(6) Uani 1 1 d .
H39 H 0.713304 0.504837 0.949947 0.031 Uiso 1 1 calc R
C15 C 0.61133(13) 0.0861(2) 0.65175(15) 0.0304(7) Uani 1 1 d .
H15 H 0.632664 0.052132 0.685425 0.036 Uiso 1 1 calc R
C17 C 0.60375(14) 0.0365(2) 0.59862(17) 0.0333(8) Uani 1 1 d .
H17A H 0.638560 0.023310 0.597763 0.040 Uiso 1 1 calc R
H17B H 0.585483 -0.016932 0.598561 0.040 Uiso 1 1 calc R
C47 C 0.72728(13) 0.4689(2) 0.68864(15) 0.0282(7) Uani 1 1 d .
H47A H 0.733784 0.518120 0.668935 0.034 Uiso 1 1 calc R
H47B H 0.757958 0.462771 0.724690 0.034 Uiso 1 1 calc R
C42 C 0.73555(13) 0.6960(2) 0.90872(14) 0.0280(7) Uani 1 1 d .
H42 H 0.767356 0.732271 0.917206 0.034 Uiso 1 1 calc R
C34 C 0.58461(12) 0.7921(2) 0.61504(13) 0.0237(6) Uani 1 1 d .
H34A H 0.564928 0.834719 0.586824 0.028 Uiso 1 1 calc R
H34B H 0.618464 0.781255 0.611264 0.028 Uiso 1 1 calc R
C10 C 0.32612(13) -0.0013(2) 0.58423(15) 0.0287(7) Uani 1 1 d .
H10A H 0.309772 0.014245 0.544110 0.034 Uiso 1 1 calc R
H10B H 0.303147 -0.043149 0.591795 0.034 Uiso 1 1 calc R
C14 C 0.64025(12) 0.1682(2) 0.65200(15) 0.0325(8) Uani 1 1 d .
H14A H 0.675500 0.155949 0.652019 0.039 Uiso 1 1 calc R
H14B H 0.645130 0.200644 0.686251 0.039 Uiso 1 1 calc R
C43 C 0.69514(13) 0.7416(2) 0.92609(15) 0.0323(8) Uani 1 1 d .
H43A H 0.711139 0.754640 0.966645 0.039 Uiso 1 1 calc R
H43B H 0.684755 0.795129 0.905278 0.039 Uiso 1 1 calc R
C13 C 0.60784(12) 0.2199(2) 0.59974(14) 0.0276(7) Uani 1 1 d .
H13 H 0.626754 0.273442 0.599744 0.033 Uiso 1 1 calc R
C24 C 0.31886(14) 0.4076(3) 0.46747(16) 0.0360(8) Uani 1 1 d .
H24A H 0.303492 0.427484 0.428627 0.054 Uiso 1 1 calc GR
H24B H 0.338560 0.453280 0.492004 0.054 Uiso 1 1 calc GR
H24C H 0.290638 0.388915 0.478901 0.054 Uiso 1 1 calc GR
C49 C 0.72844(14) 0.3202(2) 0.84202(17) 0.0356(8) Uani 1 1 d .
H49 H 0.693201 0.342414 0.816702 0.043 Uiso 1 1 calc R
C48 C 0.72280(17) 0.3908(2) 0.6532(2) 0.0431(10) Uani 1 1 d .
H48A H 0.717685 0.341531 0.673119 0.065 Uiso 1 1 calc GR
H48B H 0.755181 0.383999 0.646426 0.065 Uiso 1 1 calc GR
H48C H 0.692644 0.396648 0.617319 0.065 Uiso 1 1 calc GR

loop_
_atom_site_aniso_label
_atom_site_aniso_U_11
_atom_site_aniso_U_22
_atom_site_aniso_U_33
_atom_site_aniso_U_23
_atom_site_aniso_U_13
_atom_site_aniso_U_12
Ag1 0.02631(12) 0.01800(11) 0.02499(11) -0.00444(8) 0.01153(9) -0.00103(8)
Ag2 0.02167(11) 0.01758(11) 0.02690(12) 0.00017(8) 0.00951(9) -0.00397(8)
Br1 0.02196(15) 0.01770(15) 0.02394(15) 0.00036(11) 0.01021(12) 0.00053(11)
Br2 0.02267(15) 0.01933(15) 0.02641(16) -0.00026(11) 0.00898(12) 0.00062(11)
P1 0.0172(3) 0.0167(3) 0.0189(3) -0.0008(3) 0.0078(3) 0.0006(3)
P2 0.0162(3) 0.0141(3) 0.0224(3) 0.0006(3) 0.0096(3) 0.0008(3)
Cl1 0.0340(4) 0.0327(5) 0.0726(7) 0.0079(4) 0.0304(4) 0.0021(3)
Cl3 0.0460(5) 0.0389(5) 0.0611(6) -0.0113(4) 0.0317(5) -0.0078(4)
Cl2 0.0587(6) 0.0494(6) 0.0556(6) -0.0040(5) 0.0375(5) -0.0046(5)
C26 0.0171(13) 0.0196(14) 0.0211(14) 0.0007(11) 0.0093(11) -0.0008(11)
C2 0.0183(13) 0.0208(14) 0.0239(14) -0.0011(11) 0.0088(11) 0.0011(11)
C27 0.0190(13) 0.0191(14) 0.0232(14) 0.0020(11) 0.0101(11) 0.0017(11)
C30 0.0179(13) 0.0171(13) 0.0255(14) -0.0006(11) 0.0108(11) -0.0018(11)
C21 0.0198(13) 0.0257(15) 0.0198(14) 0.0005(12) 0.0077(11) 0.0019(12)
C6 0.0147(13) 0.0204(14) 0.0239(14) -0.0016(11) 0.0070(11) 0.0013(11)
C3 0.0199(14) 0.0205(15) 0.0259(15) 0.0028(12) 0.0106(12) 0.0016(11)
C22 0.0254(15) 0.0272(16) 0.0228(15) 0.0025(12) 0.0111(12) 0.0044(12)
C25 0.0153(12) 0.0154(13) 0.0221(14) 0.0009(11) 0.0085(11) 0.0008(10)
C31 0.0212(13) 0.0193(14) 0.0240(14) 0.0002(11) 0.0120(11) 0.0006(11)
C11 0.0158(13) 0.0204(14) 0.0231(14) -0.0009(11) 0.0090(11) 0.0010(11)
C1 0.0173(13) 0.0157(13) 0.0239(14) -0.0004(11) 0.0107(11) 0.0010(10)
C28 0.0227(14) 0.0175(14) 0.0286(15) 0.0022(12) 0.0102(12) 0.0043(12)
C9 0.0277(16) 0.0168(15) 0.0403(18) -0.0011(13) 0.0172(14) 0.0003(12)
C33 0.0203(14) 0.0242(15) 0.0219(14) 0.0040(12) 0.0060(11) 0.0006(12)
C37 0.0249(15) 0.0299(17) 0.0234(15) -0.0033(13) 0.0055(12) 0.0065(13)
C35 0.0185(13) 0.0150(13) 0.0211(13) 0.0007(11) 0.0064(11) -0.0011(11)
C45 0.0202(14) 0.0212(15) 0.0302(15) 0.0003(12) 0.0122(12) 0.0025(12)
C23 0.0287(16) 0.0347(18) 0.0213(15) 0.0011(13) 0.0099(13) 0.0083(14)
C29 0.0217(14) 0.0173(14) 0.0261(15) 0.0026(11) 0.0121(12) -0.0017(11)
C46 0.0266(15) 0.0203(15) 0.0380(17) -0.0012(13) 0.0195(14) 0.0028(12)
C16 0.0183(14) 0.0256(16) 0.0292(16) 0.0040(12) 0.0113(12) 0.0044(12)
C4 0.0209(14) 0.0274(16) 0.0279(15) -0.0005(13) 0.0136(12) -0.0016(12)
C32 0.0254(15) 0.0266(16) 0.0210(14) 0.0017(12) 0.0105(12) 0.0013(12)
C7 0.0223(14) 0.0210(15) 0.0276(15) -0.0036(12) 0.0126(12) -0.0012(12)
C36 0.0198(14) 0.0194(14) 0.0212(14) -0.0003(11) 0.0059(11) 0.0032(11)
C40 0.0197(13) 0.0171(14) 0.0253(15) 0.0026(11) 0.0078(11) 0.0016(11)
C5 0.0171(13) 0.0237(15) 0.0292(15) -0.0033(12) 0.0106(12) -0.0032(12)
C20 0.0208(14) 0.0271(16) 0.0286(16) -0.0051(13) 0.0136(12) -0.0015(12)
C38 0.0305(16) 0.0347(18) 0.0222(15) 0.0005(13) 0.0082(13) 0.0051(14)
C41 0.0184(14) 0.0223(15) 0.0286(16) 0.0030(12) 0.0062(12) -0.0023(11)
C18 0.0256(15) 0.0309(17) 0.0313(16) -0.0062(14) 0.0162(13) 0.0020(13)
C19 0.0239(15) 0.0378(19) 0.0330(17) 0.0012(15) 0.0175(13) -0.0007(14)
C12 0.0224(14) 0.0243(15) 0.0241(14) 0.0005(12) 0.0115(12) -0.0030(12)
C8 0.0272(16) 0.0174(14) 0.0366(17) -0.0079(13) 0.0152(14) -0.0059(12)
C44 0.0224(15) 0.0251(16) 0.0296(16) 0.0027(13) 0.0015(13) 0.0022(12)
C39 0.0246(15) 0.0227(15) 0.0254(15) 0.0031(12) 0.0054(12) 0.0021(12)
C15 0.0215(15) 0.0385(19) 0.0331(17) 0.0090(15) 0.0127(13) 0.0083(14)
C17 0.0283(17) 0.0291(18) 0.051(2) 0.0033(15) 0.0247(16) 0.0068(14)
C47 0.0272(16) 0.0269(16) 0.0400(18) 0.0019(14) 0.0235(14) 0.0038(13)
C42 0.0207(15) 0.0221(16) 0.0323(17) -0.0006(13) 0.0005(13) -0.0013(12)
C34 0.0266(15) 0.0236(15) 0.0230(14) 0.0045(12) 0.0121(12) 0.0009(12)
C10 0.0229(15) 0.0278(17) 0.0342(17) -0.0084(14) 0.0098(13) -0.0066(13)
C14 0.0158(14) 0.047(2) 0.0342(18) 0.0012(16) 0.0088(13) -0.0022(14)
C43 0.0294(17) 0.0262(17) 0.0296(17) -0.0084(14) -0.0010(14) 0.0043(14)
C13 0.0234(15) 0.0303(17) 0.0323(17) -0.0012(14) 0.0143(13) -0.0043(13)
C24 0.0316(17) 0.041(2) 0.0326(18) 0.0031(15) 0.0094(15) 0.0138(16)
C49 0.0237(16) 0.0348(19) 0.051(2) 0.0006(16) 0.0175(16) 0.0011(14)
C48 0.044(2) 0.031(2) 0.068(3) -0.0083(18) 0.037(2) 0.0019(16)

loop_
_atom_type_symbol
_atom_type_description
_atom_type_scat_dispersion_real
_atom_type_scat_dispersion_imag
_atom_type_scat_source
C C 0.0181 0.0091 'International Tables Vol C Tables 4.2.6.8 and 6.1.1.4'
H H 0.0000 0.0000 'International Tables Vol C Tables 4.2.6.8 and 6.1.1.4'
Ag Ag 0.1306 4.2820 'International Tables Vol C Tables 4.2.6.8 and 6.1.1.4'
Br Br -0.6763 1.2805 'International Tables Vol C Tables 4.2.6.8 and 6.1.1.4'
Cl Cl 0.3639 0.7018 'International Tables Vol C Tables 4.2.6.8 and 6.1.1.4'
P P 0.2955 0.4335 'International Tables Vol C Tables 4.2.6.8 and 6.1.1.4'

loop_
_geom_angle_atom_site_label_1
_geom_angle_atom_site_label_2
_geom_angle_atom_site_label_3
_geom_angle
_geom_angle_site_symmetry_1
_geom_angle_site_symmetry_3
Br1 Ag1 Br1 103.542(10) 2_656 .
Br2 Ag1 Br1 93.318(11) . .
Br2 Ag1 Br1 92.309(11) . 2_656
P1 Ag1 Br1 119.82(2) . 2_656
P1 Ag1 Br1 113.122(19) . .
P1 Ag1 Br2 129.29(2) . .
Br1 Ag2 Br2 89.599(11) . 2_656
Br1 Ag2 Br2 96.948(11) . .
Br2 Ag2 Br2 95.925(11) . 2_656
P2 Ag2 Br1 130.11(2) . .
P2 Ag2 Br2 121.34(2) . .
P2 Ag2 Br2 114.271(19) . 2_656
Ag1 Br1 Ag1 76.384(10) 2_656 .
Ag2 Br1 Ag1 82.551(10) . .
Ag2 Br1 Ag1 88.234(11) . 2_656
Ag1 Br2 Ag2 86.485(11) . .
Ag1 Br2 Ag2 86.616(11) . 2_656
Ag2 Br2 Ag2 83.973(11) . 2_656
C21 P1 Ag1 112.20(10) . .
C21 P1 C11 102.72(13) . .
C21 P1 C1 105.29(14) . .
C11 P1 Ag1 112.46(10) . .
C1 P1 Ag1 110.73(9) . .
C1 P1 C11 112.99(13) . .
C25 P2 Ag2 111.07(9) . .
C25 P2 C35 112.60(13) . .
C35 P2 Ag2 109.88(9) . .
C45 P2 Ag2 115.39(10) . .
C45 P2 C25 105.19(13) . .
C45 P2 C35 102.43(14) . .
C27 C26 C25 110.7(2) . .
C3 C2 C1 110.4(2) . .
C28 C27 C26 109.8(2) . .
C33 C27 C26 109.5(2) . .
C33 C27 C28 109.8(2) . .
C29 C30 C25 110.5(2) . .
C22 C21 P1 114.9(2) . .
C5 C6 C1 110.5(2) . .
C9 C3 C2 109.8(2) . .
C4 C3 C2 109.6(2) . .
C4 C3 C9 109.2(3) . .
C23 C22 C21 111.6(3) . .
C26 C25 P2 109.40(19) . .
C26 C25 C30 109.0(2) . .
C26 C25 C31 107.3(2) . .
C30 C25 P2 116.2(2) . .
C30 C25 C31 108.5(2) . .
C31 C25 P2 106.14(19) . .
C32 C31 C25 110.7(2) . .
C16 C11 P1 110.4(2) . .
C16 C11 C12 108.1(2) . .
C20 C11 P1 115.8(2) . .
C20 C11 C16 109.2(2) . .
C20 C11 C12 108.5(2) . .
C12 C11 P1 104.5(2) . .
C2 C1 P1 109.3(2) . .
C2 C1 C6 107.4(2) . .
C2 C1 C7 109.6(2) . .
C6 C1 P1 105.55(19) . .
C7 C1 P1 116.2(2) . .
C7 C1 C6 108.4(2) . .
C27 C28 C29 109.4(2) . .
C3 C9 C8 109.9(3) . .
C27 C33 C32 108.9(2) . .
C36 C37 C43 108.8(3) . .
C38 C37 C36 110.2(3) . .
C38 C37 C43 109.5(3) . .
C36 C35 P2 110.34(19) . .
C40 C35 P2 105.13(19) . .
C40 C35 C36 108.3(2) . .
C41 C35 P2 115.3(2) . .
C41 C35 C36 108.7(2) . .
C41 C35 C40 108.8(2) . .
C46 C45 P2 115.7(2) . .
C24 C23 C22 112.6(3) . .
C30 C29 C28 109.6(2) . .
C30 C29 C34 109.6(2) . .
C28 C29 C34 109.0(2) . .
C45 C46 C47 110.7(3) . .
C15 C16 C11 110.0(3) . .
C3 C4 C5 109.2(2) . .
C31 C32 C33 109.8(2) . .
C31 C32 C34 109.0(3) . .
C34 C32 C33 109.6(3) . .
C1 C7 C8 110.0(2) . .
C37 C36 C35 109.9(2) . .
C39 C40 C35 110.5(2) . .
C6 C5 C10 109.0(3) . .
C4 C5 C6 110.0(2) . .
C4 C5 C10 109.9(3) . .
C11 C20 C18 109.9(2) . .
C37 C38 C39 109.5(3) . .
C42 C41 C35 110.1(3) . .
C19 C18 C20 109.8(3) . .
C17 C18 C20 109.7(3) . .
C17 C18 C19 109.3(3) . .
C13 C19 C18 109.4(3) . .
C13 C12 C11 110.5(3) . .
C9 C8 C7 109.5(3) . .
C9 C8 C10 109.4(3) . .
C10 C8 C7 109.4(3) . .
C39 C44 C42 109.2(3) . .
C40 C39 C38 108.7(3) . .
C44 C39 C40 109.6(3) . .
C44 C39 C38 110.4(3) . .
C17 C15 C16 109.6(3) . .
C17 C15 C14 109.5(3) . .
C14 C15 C16 109.4(3) . .
C18 C17 C15 109.8(3) . .
C48 C47 C46 112.8(3) . .
C41 C42 C44 109.6(3) . .
C41 C42 C43 109.1(3) . .
C44 C42 C43 109.7(3) . .
C32 C34 C29 109.6(2) . .
C5 C10 C8 109.2(3) . .
C15 C14 C13 109.4(3) . .
C37 C43 C42 109.8(3) . .
C19 C13 C12 109.8(3) . .
C19 C13 C14 109.8(3) . .
C14 C13 C12 108.6(3) . .
Cl3 C49 Cl1 109.3(2) . .
Cl2 C49 Cl1 110.6(2) . .
Cl2 C49 Cl3 111.2(2) . .

loop_
_geom_bond_atom_site_label_1
_geom_bond_atom_site_label_2
_geom_bond_distance
_geom_bond_site_symmetry_2
Ag1 Br1 2.7787(4) 2_656
Ag1 Br1 2.9074(4) .
Ag1 Br2 2.6990(4) .
Ag1 P1 2.4159(7) .
Ag2 Br1 2.7232(4) .
Ag2 Br2 2.8815(4) 2_656
Ag2 Br2 2.7264(4) .
Ag2 P2 2.4097(7) .
P1 C21 1.856(3) .
P1 C11 1.884(3) .
P1 C1 1.876(3) .
P2 C25 1.871(3) .
P2 C35 1.877(3) .
P2 C45 1.853(3) .
Cl1 C49 1.768(4) .
Cl3 C49 1.762(4) .
Cl2 C49 1.744(4) .
C26 C27 1.536(4) .
C26 C25 1.543(4) .
C2 C3 1.539(4) .
C2 C1 1.541(4) .
C27 C28 1.536(4) .
C27 C33 1.529(4) .
C30 C25 1.544(4) .
C30 C29 1.535(4) .
C21 C22 1.528(4) .
C6 C1 1.556(4) .
C6 C5 1.534(4) .
C3 C9 1.531(4) .
C3 C4 1.527(4) .
C22 C23 1.520(4) .
C25 C31 1.556(4) .
C31 C32 1.534(4) .
C11 C16 1.543(4) .
C11 C20 1.542(4) .
C11 C12 1.552(4) .
C1 C7 1.542(4) .
C28 C29 1.537(4) .
C9 C8 1.531(5) .
C33 C32 1.539(4) .
C37 C36 1.536(4) .
C37 C38 1.526(5) .
C37 C43 1.536(5) .
C35 C36 1.547(4) .
C35 C40 1.546(4) .
C35 C41 1.546(4) .
C45 C46 1.529(4) .
C23 C24 1.516(5) .
C29 C34 1.540(4) .
C46 C47 1.529(4) .
C16 C15 1.539(4) .
C4 C5 1.531(4) .
C32 C34 1.537(4) .
C7 C8 1.546(4) .
C40 C39 1.532(4) .
C5 C10 1.536(4) .
C20 C18 1.542(4) .
C38 C39 1.534(5) .
C41 C42 1.532(5) .
C18 C19 1.534(5) .
C18 C17 1.527(5) .
C19 C13 1.528(5) .
C12 C13 1.538(4) .
C8 C10 1.537(5) .
C44 C39 1.531(5) .
C44 C42 1.534(4) .
C15 C17 1.530(5) .
C15 C14 1.532(5) .
C47 C48 1.524(5) .
C42 C43 1.537(5) .
C14 C13 1.538(5) .

loop_
_smtbx_masks_void_nr
_smtbx_masks_void_average_x
_smtbx_masks_void_average_y
_smtbx_masks_void_average_z
_smtbx_masks_void_volume
_smtbx_masks_void_count_electrons
1 0.000 0.000 0.000 180.7 52.4
2 0.000 0.000 0.500 180.7 52.4
3 0.176 0.432 0.537 12.7 0.0
4 0.176 0.568 0.037 12.7 0.0
5 0.324 0.068 0.463 12.7 0.5
6 0.324 0.932 0.963 12.7 0.5
7 0.500 0.500 1.000 180.7 52.2
8 0.500 0.500 0.500 180.7 52.2
9 0.676 0.068 0.037 12.7 0.0
10 0.676 0.932 0.537 12.7 0.0
11 0.824 0.432 0.963 12.7 0.5
12 0.824 0.568 0.463 12.7 0.5
